data_7046716
loop_
_publ_author_name
'Beament, James'
'Kociok-K\"ohn, Gabriele'
'Jones, Matthew D.'
'Buchard, Antoine'

_publ_section_title
;
 Bipyrrolidine salan alkoxide complexes of lanthanides: synthesis,
 characterisation, activity in the polymerisation of lactide and
 mechanistic investigation by DOSY NMR.
;
_journal_issue 27
_journal_name_full 'Dalton transactions (Cambridge, England : 2003)'
_journal_page_first 9164
_journal_page_last 9172
_journal_paper_doi 10.1039/c8dt02108b
_journal_volume 47
_journal_year 2018
_chemical_formula_sum 'C110 H162 N4 Nd2 O6'
_chemical_formula_weight 1924.90
_space_group_crystal_system monoclinic
_space_group_IT_number 14
_space_group_name_Hall '-P 2ybc'
_space_group_name_H-M_alt 'P 1 21/c 1'
_symmetry_space_group_name_Hall '-P 2ybc'
_symmetry_space_group_name_H-M 'P 1 21/c 1'
_atom_sites_solution_hydrogens geom
_audit_creation_method SHELXL-2014/7
_audit_update_record
;
2018-05-18 deposited with the CCDC.
2018-06-19 downloaded from the CCDC.
;
_cell_angle_alpha 90
_cell_angle_beta 96.970(2)
_cell_angle_gamma 90
_cell_formula_units_Z 2
_cell_length_a 19.3846(5)
_cell_length_b 24.2686(6)
_cell_length_c 10.9610(3)
_cell_measurement_reflns_used 9312
_cell_measurement_temperature 150(2)
_cell_measurement_theta_max 72.0590
_cell_measurement_theta_min 2.9150
_cell_volume 5118.4(2)
_computing_cell_refinement 'CrysAlisPro 1.171.38.41 (Rigaku OD, 2015)'
_computing_data_collection 'CrysAlisPro 1.171.38.41 (Rigaku OD, 2015)'
_computing_data_reduction 'CrysAlisPro 1.171.38.41 (Rigaku OD, 2015)'
_computing_molecular_graphics 'ORTEP3 for Windows - Farrugia, L. J. J. Appl. Crystallogr. 1997, 30, 565'
_computing_publication_material
;
 'WinGX publication routines, Farrugia, 
 L. J., J. Appl. Crystallogr., 1999, 32, 837-838
;
_computing_structure_refinement
;
 SHELXL-2014/8 (Sheldrick, 2014)
 Sheldrick GM (2008) Acta Crystallogr A64:112-122 and 
 C. B. H\"ubschle, G. M. Sheldrick and B. Dittrich
 ShelXle: a Qt graphical user interface for SHELXL
 J. Appl. Cryst., 44, (2011) 1281-1284.
;
_computing_structure_solution
; 
 SHELXT
 Sheldrick, G. M. (2008). Acta Cryst. A64, 112-122.
;
_diffrn_ambient_environment N~2~
_diffrn_ambient_temperature 150.01(10)
_diffrn_detector 'CCD plate'
_diffrn_detector_area_resol_mean 8.1150
_diffrn_detector_type EosS2
_diffrn_measured_fraction_theta_full 0.999
_diffrn_measured_fraction_theta_max 0.996
_diffrn_measurement_device 'four-circle diffractometer'
_diffrn_measurement_device_type 'SuperNova, Dual, Cu at zero, EosS2'
_diffrn_measurement_method '\w scans'
_diffrn_radiation_monochromator mirror
_diffrn_radiation_probe x-ray
_diffrn_radiation_type 'Cu K\a'
_diffrn_radiation_wavelength 1.54184
_diffrn_reflns_av_unetI/netI 0.0731
_diffrn_reflns_Laue_measured_fraction_full 0.999
_diffrn_reflns_Laue_measured_fraction_max 0.996
_diffrn_reflns_limit_h_max 23
_diffrn_reflns_limit_h_min -23
_diffrn_reflns_limit_k_max 29
_diffrn_reflns_limit_k_min -29
_diffrn_reflns_limit_l_max 13
_diffrn_reflns_limit_l_min -8
_diffrn_reflns_number 10771
_diffrn_reflns_point_group_measured_fraction_full 0.999
_diffrn_reflns_point_group_measured_fraction_max 0.996
_diffrn_reflns_theta_full 67.684
_diffrn_reflns_theta_max 70.066
_diffrn_reflns_theta_min 2.931
_diffrn_source 'micro-focus sealed X-ray tube'
_diffrn_source_type 'SuperNova (Cu) X-ray Source'
_exptl_absorpt_coefficient_mu 8.054
_exptl_absorpt_correction_T_max 0.903
_exptl_absorpt_correction_T_min 0.734
_exptl_absorpt_correction_type analytical
_exptl_absorpt_process_details
;
CrysAlisPro 1.171.38.41 (Rigaku Oxford Diffraction, 2015)
Analytical numeric absorption correction using a multifaceted crystal
            model based on expressions derived by R.C. Clark & J.S. Reid.
(Clark, R. C. & Reid, J. S. (1995). Acta Cryst. A51, 887-897)
Empirical absorption correction using spherical harmonics,
 implemented in SCALE3 ABSPACK scaling algorithm.
;
_exptl_crystal_colour blue
_exptl_crystal_density_diffrn 1.249
_exptl_crystal_description block
_exptl_crystal_F_000 2036
_exptl_crystal_size_max 0.050
_exptl_crystal_size_mid 0.025
_exptl_crystal_size_min 0.025
_refine_diff_density_max 1.278
_refine_diff_density_min -1.327
_refine_diff_density_rms 0.129
_refine_ls_extinction_method none
_refine_ls_goodness_of_fit_ref 1.058
_refine_ls_hydrogen_treatment constr
_refine_ls_matrix_type full
_refine_ls_number_parameters 607
_refine_ls_number_reflns 10771
_refine_ls_number_restraints 84
_refine_ls_restrained_S_all 1.058
_refine_ls_R_factor_all 0.0665
_refine_ls_R_factor_gt 0.0472
_refine_ls_shift/su_max 0.001
_refine_ls_shift/su_mean 0.000
_refine_ls_structure_factor_coef Fsqd
_refine_ls_weighting_details 'w=1/[\s^2^(Fo^2^)+(0.0634P)^2^] where P=(Fo^2^+2Fc^2^)/3'
_refine_ls_weighting_scheme calc
_refine_ls_wR_factor_gt 0.1144
_refine_ls_wR_factor_ref 0.1216
_reflns_Friedel_coverage 0.000
_reflns_number_gt 8089
_reflns_number_total 10771
_reflns_threshold_expression 'I > 2\s(I)'
_cod_data_source_file c8dt02108b2.cif
_cod_data_source_block NdtBu2OiPr
_cod_depositor_comments 'Adding full bibliography for 7046715--7046721.cif.'
_cod_database_code 7046716
_shelx_shelxl_version_number 2014/7
_shelx_space_group_comment
;
The symmetry employed for this shelxl refinement is uniquely defined
by the following loop, which should always be used as a source of
symmetry information in preference to the above space-group names.
They are only intended as comments.
;
_twin_special_details
;
Component 2 rotated by -179.6594\% 
 around [-0.21 -0.00 0.98] (reciprocal) or [0.00 -0.00 1.00] (direct)
;

loop_
_space_group_symop_operation_xyz
'x, y, z'
'-x, y+1/2, -z+1/2'
'-x, -y, -z'
'x, -y-1/2, z-1/2'

loop_
_atom_site_label
_atom_site_type_symbol
_atom_site_fract_x
_atom_site_fract_y
_atom_site_fract_z
_atom_site_U_iso_or_equiv
_atom_site_adp_type
_atom_site_occupancy
_atom_site_site_symmetry_order
_atom_site_calc_flag
_atom_site_refinement_flags_posn
_atom_site_refinement_flags_adp
_atom_site_refinement_flags_occupancy
_atom_site_disorder_assembly
_atom_site_disorder_group
Nd1 Nd 0.40122(2) 0.48683(2) 0.95606(3) 0.02015(9) Uani 1 1 d . . . . .
O3 O 0.4865(2) 0.51833(18) 1.1094(3) 0.0264(9) Uani 1 1 d . . . . .
O1 O 0.3116(2) 0.52145(18) 1.0466(4) 0.0287(9) Uani 1 1 d . . . . .
O2 O 0.3807(2) 0.40057(16) 0.9929(4) 0.0277(9) Uani 1 1 d . . . . .
C12 C 0.3042(3) 0.4874(3) 0.6557(5) 0.0275(12) Uani 1 1 d . . . . .
H18 H 0.2587 0.4755 0.6107 0.033 Uiso 1 1 calc R U . . .
N2 N 0.3258(2) 0.4439(2) 0.7472(4) 0.0251(10) Uani 1 1 d . . . . .
C11 C 0.4007(3) 0.5895(3) 0.7353(6) 0.0318(13) Uani 1 1 d . . . . .
H12A H 0.4342 0.5618 0.7119 0.038 Uiso 1 1 calc R U . . .
H12B H 0.4268 0.6185 0.7848 0.038 Uiso 1 1 calc R U . . .
C6 C 0.1914(3) 0.5420(3) 1.0706(6) 0.0287(13) Uani 1 1 d . . . . .
C20 C 0.2962(3) 0.2665(2) 0.9822(6) 0.0268(12) Uani 1 1 d . . . . .
H23 H 0.3022 0.2310 1.0187 0.032 Uiso 1 1 calc R U . . .
C34 C 0.1127(3) 0.2486(3) 0.8794(6) 0.0388(16) Uani 1 1 d . . . . .
H32A H 0.1007 0.2829 0.8348 0.058 Uiso 1 1 calc R U . . .
H32B H 0.1126 0.2548 0.9677 0.058 Uiso 1 1 calc R U . . .
H32C H 0.0786 0.2201 0.8515 0.058 Uiso 1 1 calc R U . . .
N1 N 0.3491(2) 0.5629(2) 0.8076(5) 0.0251(10) Uani 1 1 d . . . . .
C8 C 0.2920(3) 0.5443(3) 0.7128(5) 0.0288(13) Uani 1 1 d . . . . .
H5AA H 0.2477 0.5429 0.7509 0.035 Uiso 1 1 calc R U . . .
C30 C 0.1117(4) 0.4916(3) 1.2007(7) 0.0438(17) Uani 1 1 d . . . . .
H42A H 0.0779 0.4913 1.1267 0.066 Uiso 1 1 calc R U . . .
H42B H 0.1027 0.5232 1.2522 0.066 Uiso 1 1 calc R U . . .
H42C H 0.1076 0.4574 1.2469 0.066 Uiso 1 1 calc R U . . .
C13 C 0.3580(3) 0.4832(3) 0.5643(5) 0.0332(14) Uani 1 1 d . . . . .
H4AA H 0.3399 0.4995 0.4839 0.040 Uiso 1 1 calc R U . . .
H4AB H 0.4017 0.5022 0.5963 0.040 Uiso 1 1 calc R U . . .
C7 C 0.2547(3) 0.5520(2) 1.0203(5) 0.0231(12) Uani 1 1 d . . . . .
C39 C 0.4829(3) 0.5438(3) 1.2256(6) 0.0342(14) Uani 1 1 d . . . . .
H37 H 0.5312 0.5479 1.2685 0.041 Uiso 1 1 calc R U . . .
C3 C 0.1993(3) 0.6294(3) 0.9046(7) 0.0338(14) Uani 1 1 d . . . . .
H1AA H 0.2030 0.6592 0.8496 0.041 Uiso 1 1 calc R U . . .
C27 C 0.1845(3) 0.4960(3) 1.1642(6) 0.0334(14) Uani 1 1 d . . . . .
C4 C 0.1368(3) 0.6205(3) 0.9506(7) 0.0368(15) Uani 1 1 d . . . . .
C41 C 0.4411(5) 0.5086(4) 1.3053(7) 0.058(2) Uani 1 1 d . . . . .
H36A H 0.4610 0.4715 1.3129 0.087 Uiso 1 1 calc R U . . .
H36B H 0.3928 0.5065 1.2672 0.087 Uiso 1 1 calc R U . . .
H36C H 0.4427 0.5253 1.3870 0.087 Uiso 1 1 calc R U . . .
C22 C 0.3359(3) 0.3599(2) 0.9636(5) 0.0254(12) Uani 1 1 d . . . . .
C21 C 0.3454(3) 0.3069(3) 1.0193(5) 0.0268(13) Uani 1 1 d . . . . .
C9 C 0.2863(4) 0.5908(3) 0.6149(6) 0.0367(15) Uani 1 1 d . . . . .
H10A H 0.2705 0.5757 0.5323 0.044 Uiso 1 1 calc R U . . .
H10B H 0.2530 0.6194 0.6347 0.044 Uiso 1 1 calc R U . . .
C18 C 0.2312(3) 0.3272(3) 0.8421(5) 0.0257(12) Uani 1 1 d . . . . .
H21 H 0.1926 0.3343 0.7822 0.031 Uiso 1 1 calc R U . . .
C5 C 0.1351(3) 0.5772(3) 1.0320(6) 0.0325(14) Uani 1 1 d . . . . .
H5 H 0.0926 0.5706 1.0645 0.039 Uiso 1 1 calc R U . . .
C16 C 0.2673(3) 0.4248(2) 0.8128(6) 0.0260(12) Uani 1 1 d . . . . .
H19A H 0.2247 0.4230 0.7533 0.031 Uiso 1 1 calc R U . . .
H19B H 0.2593 0.4525 0.8759 0.031 Uiso 1 1 calc R U . . .
C17 C 0.2785(3) 0.3690(3) 0.8750(5) 0.0264(12) Uani 1 1 d . . . . .
C1 C 0.3237(3) 0.6077(2) 0.8853(6) 0.0269(12) Uani 1 1 d . . . . .
H8A H 0.3602 0.6152 0.9546 0.032 Uiso 1 1 calc R U . . .
H8B H 0.3174 0.6417 0.8352 0.032 Uiso 1 1 calc R U . . .
C19 C 0.2389(3) 0.2750(2) 0.8947(5) 0.0256(13) Uani 1 1 d . . . . .
C2 C 0.2572(3) 0.5958(2) 0.9366(6) 0.0263(12) Uani 1 1 d . . . . .
C15 C 0.3489(3) 0.3973(3) 0.6729(6) 0.0318(14) Uani 1 1 d . . . . .
H15A H 0.3108 0.3703 0.6544 0.038 Uiso 1 1 calc R U . . .
H15B H 0.3892 0.3782 0.7186 0.038 Uiso 1 1 calc R U . . .
C14 C 0.3691(4) 0.4224(3) 0.5534(6) 0.0352(15) Uani 1 1 d . . . . .
H16A H 0.4183 0.4143 0.5446 0.042 Uiso 1 1 calc R U . . .
H16B H 0.3395 0.4073 0.4811 0.042 Uiso 1 1 calc R U . . .
C35 C 0.4076(3) 0.2955(3) 1.1170(6) 0.0343(14) Uani 1 1 d . . . . .
C23 C 0.0729(3) 0.6578(3) 0.9192(8) 0.0453(18) Uani 1 1 d . . . . .
C31 C 0.1851(3) 0.2299(3) 0.8548(6) 0.0307(14) Uani 1 1 d . . . . .
C36 C 0.4068(4) 0.2360(3) 1.1649(7) 0.0484(18) Uani 1 1 d . . . . .
H28A H 0.4100 0.2103 1.0969 0.073 Uiso 1 1 calc R U . . .
H28B H 0.3635 0.2294 1.2003 0.073 Uiso 1 1 calc R U . . .
H28C H 0.4465 0.2304 1.2282 0.073 Uiso 1 1 calc R U . . .
C32 C 0.2020(3) 0.1748(3) 0.9225(7) 0.0376(15) Uani 1 1 d . . . . .
H33A H 0.1655 0.1478 0.8964 0.056 Uiso 1 1 calc R U . . .
H33B H 0.2045 0.1806 1.0113 0.056 Uiso 1 1 calc R U . . .
H33C H 0.2468 0.1608 0.9026 0.056 Uiso 1 1 calc R U . . .
C38 C 0.4050(4) 0.3337(3) 1.2284(6) 0.0444(17) Uani 1 1 d . . . . .
H29A H 0.3644 0.3243 1.2698 0.067 Uiso 1 1 calc R U . . .
H29B H 0.4013 0.3721 1.2006 0.067 Uiso 1 1 calc R U . . .
H29C H 0.4474 0.3290 1.2858 0.067 Uiso 1 1 calc R U . . .
C37 C 0.4754(3) 0.3039(3) 1.0599(7) 0.0433(18) Uani 1 1 d . . . . .
H30A H 0.4765 0.3413 1.0265 0.065 Uiso 1 1 calc R U . . .
H30B H 0.4778 0.2771 0.9937 0.065 Uiso 1 1 calc R U . . .
H30C H 0.5152 0.2987 1.1231 0.065 Uiso 1 1 calc R U . . .
C33 C 0.1842(4) 0.2195(3) 0.7157(6) 0.0464(19) Uani 1 1 d . . . . .
H34A H 0.1748 0.2541 0.6709 0.070 Uiso 1 1 calc R U . . .
H34B H 0.1478 0.1927 0.6883 0.070 Uiso 1 1 calc R U . . .
H34C H 0.2294 0.2050 0.6995 0.070 Uiso 1 1 calc R U . . .
C10 C 0.3595(4) 0.6149(3) 0.6190(7) 0.0457(18) Uani 1 1 d . . . . .
H3AA H 0.3584 0.6556 0.6252 0.055 Uiso 1 1 calc R U . . .
H3AB H 0.3807 0.6046 0.5445 0.055 Uiso 1 1 calc R U . . .
C28 C 0.2028(4) 0.4394(3) 1.1123(7) 0.0430(17) Uani 1 1 d . . . . .
H43A H 0.2512 0.4397 1.0951 0.064 Uiso 1 1 calc R U . . .
H43B H 0.1722 0.4321 1.0361 0.064 Uiso 1 1 calc R U . . .
H43C H 0.1966 0.4106 1.1726 0.064 Uiso 1 1 calc R U . . .
C29 C 0.2352(4) 0.5081(3) 1.2804(6) 0.0437(17) Uani 1 1 d . . . . .
H44A H 0.2217 0.5425 1.3179 0.066 Uiso 1 1 calc R U . . .
H44B H 0.2825 0.5117 1.2580 0.066 Uiso 1 1 calc R U . . .
H44C H 0.2338 0.4778 1.3390 0.066 Uiso 1 1 calc R U . . .
C40 C 0.4498(4) 0.6008(3) 1.2097(7) 0.055(2) Uani 1 1 d . . . . .
H39A H 0.4037 0.5976 1.1624 0.083 Uiso 1 1 calc R U . . .
H39B H 0.4791 0.6248 1.1658 0.083 Uiso 1 1 calc R U . . .
H39C H 0.4453 0.6166 1.2907 0.083 Uiso 1 1 calc R U . . .
C25 C 0.0816(4) 0.6953(3) 0.8060(8) 0.058(2) Uani 1 1 d . . . . .
H46A H 0.0886 0.6722 0.7352 0.086 Uiso 1 1 calc R U . . .
H46B H 0.1220 0.7195 0.8257 0.086 Uiso 1 1 calc R U . . .
H46C H 0.0397 0.7178 0.7862 0.086 Uiso 1 1 calc R U . . .
C43 C 0.7423(6) 0.2803(3) 0.5558(10) 0.072(3) Uani 1 1 d . . . . .
H54 H 0.7574 0.2694 0.4801 0.086 Uiso 1 1 calc R U . . .
C24 C 0.0643(5) 0.6939(4) 1.0298(9) 0.066(3) Uani 1 1 d . . . . .
H47A H 0.1074 0.7143 1.0541 0.100 Uiso 1 1 calc R U . . .
H47B H 0.0537 0.6707 1.0983 0.100 Uiso 1 1 calc R U . . .
H47C H 0.0261 0.7199 1.0084 0.100 Uiso 1 1 calc R U . . .
C26 C 0.0076(4) 0.6218(4) 0.8849(11) 0.074(3) Uani 1 1 d . . . . .
H48A H -0.0045 0.6031 0.9585 0.111 Uiso 1 1 calc R U . . .
H48B H 0.0172 0.5944 0.8236 0.111 Uiso 1 1 calc R U . . .
H48C H -0.0312 0.6452 0.8507 0.111 Uiso 1 1 calc R U . . .
C47 C 0.7605(6) 0.3287(4) 0.7476(10) 0.072(3) Uani 1 1 d . . . . .
H50 H 0.7893 0.3509 0.8042 0.087 Uiso 1 1 calc R U . . .
C46 C 0.6970(7) 0.3097(5) 0.7778(12) 0.093(4) Uani 1 1 d . . . . .
H51 H 0.6814 0.3208 0.8529 0.112 Uiso 1 1 calc R U . . .
C42 C 0.7817(6) 0.3155(4) 0.6366(12) 0.080(3) Uani 1 1 d . . . . .
C44 C 0.6795(6) 0.2617(4) 0.5909(10) 0.078(3) Uani 1 1 d . . . . .
H53 H 0.6507 0.2386 0.5363 0.093 Uiso 1 1 calc R U . . .
C45 C 0.6577(7) 0.2757(4) 0.7016(11) 0.081(3) Uani 1 1 d . . . . .
H52 H 0.6153 0.2615 0.7239 0.097 Uiso 1 1 calc R U . . .
C48 C 0.8475(6) 0.3355(5) 0.5945(15) 0.124(6) Uani 1 1 d . . . . .
H55A H 0.8867 0.3143 0.6351 0.186 Uiso 1 1 calc R U . . .
H55B H 0.8539 0.3746 0.6153 0.186 Uiso 1 1 calc R U . . .
H55C H 0.8451 0.3309 0.5052 0.186 Uiso 1 1 calc R U . . .
C55 C 0.9651(8) 0.6471(8) 1.4072(17) 0.070(4) Uani 0.55 1 d . U P A 1
H2AA H 0.9252 0.6721 1.4029 0.105 Uiso 0.55 1 calc R U P A 1
H2AB H 0.9978 0.6602 1.3523 0.105 Uiso 0.55 1 calc R U P A 1
H2AC H 0.9883 0.6458 1.4917 0.105 Uiso 0.55 1 calc R U P A 1
C52 C 0.8980(6) 0.4867(4) 1.2984(12) 0.079(4) Uani 0.55 1 d G U P A 1
H9 H 0.8832 0.4506 1.2740 0.095 Uiso 0.55 1 calc R U P A 1
C53 C 0.8972(6) 0.5034(5) 1.4196(11) 0.074(4) Uani 0.55 1 d G U P A 1
H11 H 0.8820 0.4787 1.4780 0.089 Uiso 0.55 1 calc R U P A 1
C54 C 0.9189(6) 0.5562(5) 1.4553(8) 0.059(4) Uani 0.55 1 d G U P A 1
H1 H 0.9184 0.5676 1.5381 0.070 Uiso 0.55 1 calc R U P A 1
C49 C 0.9413(5) 0.5923(4) 1.3698(9) 0.055(3) Uani 0.55 1 d G U P A 1
C50 C 0.9420(6) 0.5756(5) 1.2487(9) 0.065(4) Uani 0.55 1 d G U P A 1
H56 H 0.9573 0.6003 1.1903 0.077 Uiso 0.55 1 calc R U P A 1
C51 C 0.9204(7) 0.5228(6) 1.2130(9) 0.072(4) Uani 0.55 1 d G U P A 1
H17 H 0.9208 0.5114 1.1302 0.086 Uiso 0.55 1 calc R U P A 1
C50A C 0.9122(10) 0.5256(9) 1.2469(13) 0.091(6) Uani 0.45 1 d G U P B 2
H9A H 0.8946 0.4998 1.1858 0.109 Uiso 0.45 1 calc R U P B 2
C49A C 0.9162(9) 0.5117(8) 1.3706(15) 0.091(5) Uani 0.45 1 d G U P B 2
C54A C 0.9418(9) 0.5496(10) 1.4600(11) 0.096(6) Uani 0.45 1 d G U P B 2
H1A H 0.9446 0.5401 1.5445 0.115 Uiso 0.45 1 calc R U P B 2
C53A C 0.9634(9) 0.6013(9) 1.4257(17) 0.108(6) Uani 0.45 1 d G U P B 2
H3A H 0.9809 0.6272 1.4868 0.130 Uiso 0.45 1 calc R U P B 2
C52A C 0.9594(9) 0.6152(8) 1.302(2) 0.108(6) Uani 0.45 1 d G U P B 2
H56A H 0.9741 0.6506 1.2786 0.130 Uiso 0.45 1 calc R U P B 2
C51A C 0.9337(10) 0.5774(10) 1.2126(12) 0.102(6) Uani 0.45 1 d G U P B 2
H17A H 0.9310 0.5869 1.1281 0.122 Uiso 0.45 1 calc R U P B 2
C55A C 0.8957(13) 0.4606(14) 1.421(2) 0.106(6) Uani 0.45 1 d . U P B 2
H6AA H 0.8494 0.4646 1.4473 0.158 Uiso 0.45 1 calc R U P B 2
H6AB H 0.9291 0.4506 1.4920 0.158 Uiso 0.45 1 calc R U P B 2
H6AC H 0.8946 0.4317 1.3585 0.158 Uiso 0.45 1 calc R U P B 2

loop_
_atom_site_aniso_label
_atom_site_aniso_U_11
_atom_site_aniso_U_22
_atom_site_aniso_U_33
_atom_site_aniso_U_23
_atom_site_aniso_U_13
_atom_site_aniso_U_12
Nd1 0.01888(12) 0.01575(13) 0.02521(13) 0.00084(15) 0.00020(10) -0.00079(13)
O3 0.031(2) 0.027(2) 0.0213(19) -0.0057(18) 0.0021(15) -0.0064(18)
O1 0.0220(19) 0.029(3) 0.035(2) 0.0064(19) 0.0039(16) 0.0012(17)
O2 0.0256(19) 0.019(2) 0.037(2) 0.0061(18) -0.0029(16) -0.0069(16)
C12 0.030(3) 0.025(3) 0.027(3) 0.002(3) 0.000(2) 0.001(3)
N2 0.028(2) 0.018(3) 0.028(2) 0.002(2) 0.0008(19) -0.0006(19)
C11 0.031(3) 0.028(3) 0.037(3) 0.005(3) 0.007(3) -0.008(3)
C6 0.022(3) 0.031(4) 0.032(3) -0.004(3) 0.000(2) -0.002(3)
C20 0.032(3) 0.015(3) 0.034(3) 0.003(3) 0.006(3) -0.003(2)
C34 0.028(3) 0.036(4) 0.051(4) -0.001(4) -0.001(3) -0.005(3)
N1 0.025(2) 0.018(3) 0.033(3) -0.003(2) 0.0016(19) -0.0006(19)
C8 0.026(3) 0.028(3) 0.031(3) 0.006(3) -0.002(2) -0.003(2)
C30 0.037(3) 0.050(5) 0.045(4) 0.009(4) 0.008(3) -0.004(3)
C13 0.034(3) 0.040(4) 0.026(3) 0.006(3) 0.003(2) -0.005(3)
C7 0.024(3) 0.016(3) 0.029(3) -0.005(2) 0.002(2) 0.003(2)
C39 0.027(3) 0.046(4) 0.029(3) -0.010(3) 0.001(2) 0.002(3)
C3 0.034(3) 0.020(3) 0.046(4) 0.001(3) -0.004(3) 0.004(3)
C27 0.030(3) 0.032(4) 0.040(3) 0.000(3) 0.009(3) -0.003(2)
C4 0.029(3) 0.030(4) 0.048(4) -0.005(3) -0.009(3) 0.006(3)
C41 0.064(5) 0.078(7) 0.036(4) 0.001(4) 0.025(4) 0.001(5)
C22 0.023(3) 0.023(3) 0.030(3) -0.001(2) 0.003(2) -0.001(2)
C21 0.027(3) 0.024(3) 0.029(3) -0.001(2) 0.000(2) 0.000(2)
C9 0.045(4) 0.029(4) 0.034(3) 0.010(3) -0.004(3) 0.002(3)
C18 0.025(3) 0.027(3) 0.025(3) -0.001(2) 0.001(2) -0.001(2)
C5 0.022(3) 0.032(4) 0.044(4) -0.007(3) 0.005(2) -0.003(3)
C16 0.021(3) 0.021(3) 0.036(3) 0.000(3) 0.002(2) -0.001(2)
C17 0.029(3) 0.023(3) 0.027(3) 0.004(2) 0.002(2) 0.003(2)
C1 0.032(3) 0.013(3) 0.034(3) 0.003(2) -0.001(2) -0.001(2)
C19 0.027(3) 0.020(3) 0.030(3) -0.001(2) 0.003(2) -0.006(2)
C2 0.028(3) 0.017(3) 0.033(3) 0.000(2) -0.002(2) 0.000(2)
C15 0.036(3) 0.025(3) 0.035(3) -0.013(3) 0.008(3) -0.001(3)
C14 0.045(4) 0.034(4) 0.027(3) -0.003(3) 0.008(3) -0.001(3)
C35 0.033(3) 0.023(3) 0.043(4) 0.011(3) -0.008(3) -0.006(3)
C23 0.025(3) 0.038(4) 0.070(5) 0.000(4) -0.006(3) 0.008(3)
C31 0.032(3) 0.027(3) 0.033(3) -0.003(3) 0.000(2) -0.010(3)
C36 0.050(4) 0.031(4) 0.057(4) 0.012(3) -0.019(4) -0.006(3)
C32 0.037(3) 0.026(3) 0.049(4) 0.002(3) 0.002(3) -0.009(3)
C38 0.059(4) 0.035(4) 0.035(4) 0.006(3) -0.012(3) 0.001(3)
C37 0.027(3) 0.031(4) 0.067(5) 0.006(3) -0.010(3) 0.000(3)
C33 0.055(4) 0.046(5) 0.038(4) -0.010(3) 0.003(3) -0.018(4)
C10 0.057(5) 0.035(4) 0.045(4) 0.008(3) 0.007(3) -0.010(4)
C28 0.059(4) 0.029(4) 0.043(4) 0.004(3) 0.013(3) -0.005(3)
C29 0.040(4) 0.056(5) 0.034(3) 0.010(3) -0.001(3) -0.005(3)
C40 0.062(5) 0.049(5) 0.053(5) -0.029(4) -0.003(4) 0.015(4)
C25 0.040(4) 0.040(5) 0.087(6) 0.015(4) -0.012(4) 0.014(4)
C43 0.097(8) 0.034(5) 0.075(7) 0.002(4) -0.029(6) 0.008(5)
C24 0.054(5) 0.057(6) 0.087(7) -0.011(5) 0.004(5) 0.029(5)
C26 0.027(4) 0.067(6) 0.122(9) 0.014(6) -0.013(5) 0.001(4)
C47 0.082(7) 0.044(6) 0.084(7) -0.007(5) -0.022(6) 0.006(5)
C46 0.106(10) 0.068(8) 0.103(9) 0.012(7) -0.001(8) 0.014(7)
C42 0.078(7) 0.038(5) 0.115(9) 0.014(6) -0.023(7) 0.009(5)
C44 0.102(9) 0.045(6) 0.078(7) 0.001(5) -0.021(6) 0.000(5)
C45 0.097(8) 0.045(6) 0.095(8) 0.006(6) -0.011(7) -0.001(6)
C48 0.074(8) 0.071(8) 0.214(17) 0.056(10) -0.038(10) -0.001(6)
C55 0.048(7) 0.092(10) 0.070(8) 0.000(8) 0.009(7) 0.018(7)
C52 0.041(6) 0.097(9) 0.095(8) -0.036(8) -0.010(6) 0.016(7)
C53 0.047(7) 0.086(9) 0.089(8) -0.032(7) 0.001(7) 0.015(7)
C54 0.042(7) 0.075(8) 0.059(7) -0.023(6) 0.006(6) 0.016(6)
C49 0.034(5) 0.085(8) 0.046(6) -0.021(6) -0.001(5) 0.017(5)
C50 0.039(6) 0.098(9) 0.054(6) -0.027(7) -0.003(5) 0.015(6)
C51 0.036(6) 0.101(9) 0.076(8) -0.035(7) -0.004(6) 0.021(7)
C50A 0.056(9) 0.169(15) 0.050(8) 0.031(9) 0.018(7) 0.050(10)
C49A 0.057(8) 0.160(15) 0.058(8) 0.031(9) 0.018(7) 0.050(9)
C54A 0.065(10) 0.158(15) 0.068(9) 0.029(10) 0.023(7) 0.047(10)
C53A 0.073(10) 0.166(16) 0.088(10) 0.032(10) 0.021(8) 0.047(11)
C52A 0.066(9) 0.170(16) 0.091(10) 0.033(10) 0.014(9) 0.045(10)
C51A 0.062(9) 0.172(16) 0.072(9) 0.030(10) 0.012(8) 0.045(10)
C55A 0.062(10) 0.162(17) 0.093(11) 0.025(11) 0.010(9) 0.043(12)

loop_
_atom_type_symbol
_atom_type_description
_atom_type_scat_dispersion_real
_atom_type_scat_dispersion_imag
_atom_type_scat_source
C C 0.0181 0.0091 'International Tables Vol C Tables 4.2.6.8 and 6.1.1.4'
H H 0.0000 0.0000 'International Tables Vol C Tables 4.2.6.8 and 6.1.1.4'
N N 0.0311 0.0180 'International Tables Vol C Tables 4.2.6.8 and 6.1.1.4'
Nd Nd -3.1807 10.9079 'International Tables Vol C Tables 4.2.6.8 and 6.1.1.4'
O O 0.0492 0.0322 'International Tables Vol C Tables 4.2.6.8 and 6.1.1.4'

loop_
_geom_angle_atom_site_label_1
_geom_angle_atom_site_label_2
_geom_angle_atom_site_label_3
_geom_angle
_geom_angle_site_symmetry_1
_geom_angle_site_symmetry_3
O2 Nd1 O1 96.24(15) . .
O2 Nd1 O3 108.06(15) . .
O1 Nd1 O3 94.39(14) . .
O2 Nd1 O3 101.52(15) . 3_667
O1 Nd1 O3 158.65(15) . 3_667
O3 Nd1 O3 68.93(15) . 3_667
O2 Nd1 N1 137.52(15) . .
O1 Nd1 N1 75.47(15) . .
O3 Nd1 N1 114.03(15) . .
O3 Nd1 N1 98.61(15) 3_667 .
O2 Nd1 N2 72.61(15) . .
O1 Nd1 N2 98.42(15) . .
O3 Nd1 N2 167.03(14) . .
O3 Nd1 N2 98.14(14) 3_667 .
N1 Nd1 N2 67.75(15) . .
O2 Nd1 Nd1 107.97(10) . 3_667
O1 Nd1 Nd1 127.98(11) . 3_667
O3 Nd1 Nd1 34.77(10) . 3_667
O3 Nd1 Nd1 34.16(9) 3_667 3_667
N1 Nd1 Nd1 109.67(11) . 3_667
N2 Nd1 Nd1 132.29(10) . 3_667
C39 O3 Nd1 132.6(3) . .
C39 O3 Nd1 116.0(3) . 3_667
Nd1 O3 Nd1 111.07(15) . 3_667
C7 O1 Nd1 140.4(4) . .
C22 O2 Nd1 142.9(4) . .
N2 C12 C13 103.7(5) . .
N2 C12 C8 114.0(5) . .
C13 C12 C8 118.2(5) . .
N2 C12 H18 106.8 . .
C13 C12 H18 106.8 . .
C8 C12 H18 106.8 . .
C16 N2 C12 112.3(4) . .
C16 N2 C15 108.9(5) . .
C12 N2 C15 104.4(5) . .
C16 N2 Nd1 94.3(3) . .
C12 N2 Nd1 111.7(3) . .
C15 N2 Nd1 125.0(4) . .
N1 C11 C10 107.3(5) . .
N1 C11 H12A 110.3 . .
C10 C11 H12A 110.3 . .
N1 C11 H12B 110.3 . .
C10 C11 H12B 110.3 . .
H12A C11 H12B 108.5 . .
C5 C6 C7 116.9(6) . .
C5 C6 C27 121.0(5) . .
C7 C6 C27 122.1(5) . .
C19 C20 C21 123.8(5) . .
C19 C20 H23 118.1 . .
C21 C20 H23 118.1 . .
C31 C34 H32A 109.5 . .
C31 C34 H32B 109.5 . .
H32A C34 H32B 109.5 . .
C31 C34 H32C 109.5 . .
H32A C34 H32C 109.5 . .
H32B C34 H32C 109.5 . .
C11 N1 C8 104.4(4) . .
C11 N1 C1 106.0(5) . .
C8 N1 C1 110.3(5) . .
C11 N1 Nd1 114.0(3) . .
C8 N1 Nd1 115.0(4) . .
C1 N1 Nd1 106.9(3) . .
N1 C8 C12 114.5(5) . .
N1 C8 C9 104.2(5) . .
C12 C8 C9 111.8(5) . .
N1 C8 H5AA 108.7 . .
C12 C8 H5AA 108.7 . .
C9 C8 H5AA 108.7 . .
C27 C30 H42A 109.5 . .
C27 C30 H42B 109.5 . .
H42A C30 H42B 109.5 . .
C27 C30 H42C 109.5 . .
H42A C30 H42C 109.5 . .
H42B C30 H42C 109.5 . .
C14 C13 C12 103.4(5) . .
C14 C13 H4AA 111.1 . .
C12 C13 H4AA 111.1 . .
C14 C13 H4AB 111.1 . .
C12 C13 H4AB 111.1 . .
H4AA C13 H4AB 109.0 . .
O1 C7 C2 117.9(5) . .
O1 C7 C6 123.4(5) . .
C2 C7 C6 118.7(5) . .
O3 C39 C40 110.8(5) . .
O3 C39 C41 110.9(6) . .
C40 C39 C41 109.1(6) . .
O3 C39 H37 108.6 . .
C40 C39 H37 108.6 . .
C41 C39 H37 108.6 . .
C4 C3 C2 122.0(6) . .
C4 C3 H1AA 119.0 . .
C2 C3 H1AA 119.0 . .
C30 C27 C6 112.8(5) . .
C30 C27 C29 108.5(6) . .
C6 C27 C29 108.4(5) . .
C30 C27 C28 107.3(6) . .
C6 C27 C28 111.0(5) . .
C29 C27 C28 108.8(6) . .
C3 C4 C5 116.3(6) . .
C3 C4 C23 122.9(7) . .
C5 C4 C23 120.8(6) . .
C39 C41 H36A 109.5 . .
C39 C41 H36B 109.5 . .
H36A C41 H36B 109.5 . .
C39 C41 H36C 109.5 . .
H36A C41 H36C 109.5 . .
H36B C41 H36C 109.5 . .
O2 C22 C17 119.4(5) . .
O2 C22 C21 121.3(5) . .
C17 C22 C21 119.2(5) . .
C20 C21 C22 117.6(5) . .
C20 C21 C35 121.8(6) . .
C22 C21 C35 120.7(5) . .
C10 C9 C8 105.7(5) . .
C10 C9 H10A 110.6 . .
C8 C9 H10A 110.6 . .
C10 C9 H10B 110.6 . .
C8 C9 H10B 110.6 . .
H10A C9 H10B 108.7 . .
C17 C18 C19 121.6(5) . .
C17 C18 H21 119.2 . .
C19 C18 H21 119.2 . .
C4 C5 C6 125.3(6) . .
C4 C5 H5 117.4 . .
C6 C5 H5 117.4 . .
N2 C16 C17 114.7(5) . .
N2 C16 H19A 108.6 . .
C17 C16 H19A 108.6 . .
N2 C16 H19B 108.6 . .
C17 C16 H19B 108.6 . .
H19A C16 H19B 107.6 . .
C18 C17 C22 120.6(6) . .
C18 C17 C16 118.8(5) . .
C22 C17 C16 120.6(5) . .
C2 C1 N1 115.5(5) . .
C2 C1 H8A 108.4 . .
N1 C1 H8A 108.4 . .
C2 C1 H8B 108.4 . .
N1 C1 H8B 108.4 . .
H8A C1 H8B 107.5 . .
C20 C19 C18 117.2(5) . .
C20 C19 C31 123.1(5) . .
C18 C19 C31 119.7(5) . .
C3 C2 C7 120.9(6) . .
C3 C2 C1 119.7(6) . .
C7 C2 C1 119.3(5) . .
N2 C15 C14 106.8(5) . .
N2 C15 H15A 110.4 . .
C14 C15 H15A 110.4 . .
N2 C15 H15B 110.4 . .
C14 C15 H15B 110.4 . .
H15A C15 H15B 108.6 . .
C13 C14 C15 105.5(5) . .
C13 C14 H16A 110.6 . .
C15 C14 H16A 110.6 . .
C13 C14 H16B 110.6 . .
C15 C14 H16B 110.6 . .
H16A C14 H16B 108.8 . .
C21 C35 C38 110.2(6) . .
C21 C35 C37 109.3(5) . .
C38 C35 C37 110.9(6) . .
C21 C35 C36 111.6(5) . .
C38 C35 C36 106.9(6) . .
C37 C35 C36 108.0(6) . .
C26 C23 C24 110.6(8) . .
C26 C23 C4 109.6(6) . .
C24 C23 C4 108.9(6) . .
C26 C23 C25 107.4(7) . .
C24 C23 C25 109.3(7) . .
C4 C23 C25 111.0(6) . .
C34 C31 C19 110.0(5) . .
C34 C31 C32 108.6(5) . .
C19 C31 C32 112.5(5) . .
C34 C31 C33 108.8(6) . .
C19 C31 C33 108.9(5) . .
C32 C31 C33 108.0(6) . .
C35 C36 H28A 109.5 . .
C35 C36 H28B 109.5 . .
H28A C36 H28B 109.5 . .
C35 C36 H28C 109.5 . .
H28A C36 H28C 109.5 . .
H28B C36 H28C 109.5 . .
C31 C32 H33A 109.5 . .
C31 C32 H33B 109.5 . .
H33A C32 H33B 109.5 . .
C31 C32 H33C 109.5 . .
H33A C32 H33C 109.5 . .
H33B C32 H33C 109.5 . .
C35 C38 H29A 109.5 . .
C35 C38 H29B 109.5 . .
H29A C38 H29B 109.5 . .
C35 C38 H29C 109.5 . .
H29A C38 H29C 109.5 . .
H29B C38 H29C 109.5 . .
C35 C37 H30A 109.5 . .
C35 C37 H30B 109.5 . .
H30A C37 H30B 109.5 . .
C35 C37 H30C 109.5 . .
H30A C37 H30C 109.5 . .
H30B C37 H30C 109.5 . .
C31 C33 H34A 109.5 . .
C31 C33 H34B 109.5 . .
H34A C33 H34B 109.5 . .
C31 C33 H34C 109.5 . .
H34A C33 H34C 109.5 . .
H34B C33 H34C 109.5 . .
C9 C10 C11 104.8(5) . .
C9 C10 H3AA 110.8 . .
C11 C10 H3AA 110.8 . .
C9 C10 H3AB 110.8 . .
C11 C10 H3AB 110.8 . .
H3AA C10 H3AB 108.9 . .
C27 C28 H43A 109.5 . .
C27 C28 H43B 109.5 . .
H43A C28 H43B 109.5 . .
C27 C28 H43C 109.5 . .
H43A C28 H43C 109.5 . .
H43B C28 H43C 109.5 . .
C27 C29 H44A 109.5 . .
C27 C29 H44B 109.5 . .
H44A C29 H44B 109.5 . .
C27 C29 H44C 109.5 . .
H44A C29 H44C 109.5 . .
H44B C29 H44C 109.5 . .
C39 C40 H39A 109.5 . .
C39 C40 H39B 109.5 . .
H39A C40 H39B 109.5 . .
C39 C40 H39C 109.5 . .
H39A C40 H39C 109.5 . .
H39B C40 H39C 109.5 . .
C23 C25 H46A 109.5 . .
C23 C25 H46B 109.5 . .
H46A C25 H46B 109.5 . .
C23 C25 H46C 109.5 . .
H46A C25 H46C 109.5 . .
H46B C25 H46C 109.5 . .
C42 C43 C44 116.9(12) . .
C42 C43 H54 121.5 . .
C44 C43 H54 121.5 . .
C23 C24 H47A 109.5 . .
C23 C24 H47B 109.5 . .
H47A C24 H47B 109.5 . .
C23 C24 H47C 109.5 . .
H47A C24 H47C 109.5 . .
H47B C24 H47C 109.5 . .
C23 C26 H48A 109.5 . .
C23 C26 H48B 109.5 . .
H48A C26 H48B 109.5 . .
C23 C26 H48C 109.5 . .
H48A C26 H48C 109.5 . .
H48B C26 H48C 109.5 . .
C42 C47 C46 120.3(11) . .
C42 C47 H50 119.9 . .
C46 C47 H50 119.9 . .
C45 C46 C47 120.5(13) . .
C45 C46 H51 119.8 . .
C47 C46 H51 119.8 . .
C47 C42 C43 120.6(12) . .
C47 C42 C48 124.0(12) . .
C43 C42 C48 115.4(13) . .
C45 C44 C43 122.4(11) . .
C45 C44 H53 118.8 . .
C43 C44 H53 118.8 . .
C46 C45 C44 119.2(13) . .
C46 C45 H52 120.4 . .
C44 C45 H52 120.4 . .
C42 C48 H55A 109.5 . .
C42 C48 H55B 109.5 . .
H55A C48 H55B 109.5 . .
C42 C48 H55C 109.5 . .
H55A C48 H55C 109.5 . .
H55B C48 H55C 109.5 . .
C49 C55 H2AA 109.5 . .
C49 C55 H2AB 109.5 . .
H2AA C55 H2AB 109.5 . .
C49 C55 H2AC 109.5 . .
H2AA C55 H2AC 109.5 . .
H2AB C55 H2AC 109.5 . .
C53 C52 C51 120.0 . .
C53 C52 H9 120.0 . .
C51 C52 H9 120.0 . .
C54 C53 C52 120.0 . .
C54 C53 H11 120.0 . .
C52 C53 H11 120.0 . .
C53 C54 C49 120.0 . .
C53 C54 H1 120.0 . .
C49 C54 H1 120.0 . .
C50 C49 C54 120.0 . .
C50 C49 C55 119.8(10) . .
C54 C49 C55 120.2(10) . .
C51 C50 C49 120.0 . .
C51 C50 H56 120.0 . .
C49 C50 H56 120.0 . .
C50 C51 C52 120.0 . .
C50 C51 H17 120.0 . .
C52 C51 H17 120.0 . .
C49A C50A C51A 120.0 . .
C49A C50A H9A 120.0 . .
C51A C50A H9A 120.0 . .
C54A C49A C50A 120.0 . .
C54A C49A C55A 113.0(18) . .
C50A C49A C55A 127.0(18) . .
C49A C54A C53A 120.0 . .
C49A C54A H1A 120.0 . .
C53A C54A H1A 120.0 . .
C52A C53A C54A 120.0 . .
C52A C53A H3A 120.0 . .
C54A C53A H3A 120.0 . .
C53A C52A C51A 120.0 . .
C53A C52A H56A 120.0 . .
C51A C52A H56A 120.0 . .
C52A C51A C50A 120.0 . .
C52A C51A H17A 120.0 . .
C50A C51A H17A 120.0 . .
C49A C55A H6AA 109.5 . .
C49A C55A H6AB 109.5 . .
H6AA C55A H6AB 109.5 . .
C49A C55A H6AC 109.5 . .
H6AA C55A H6AC 109.5 . .
H6AB C55A H6AC 109.5 . .

loop_
_geom_bond_atom_site_label_1
_geom_bond_atom_site_label_2
_geom_bond_distance
_geom_bond_site_symmetry_2
Nd1 O2 2.178(4) .
Nd1 O1 2.264(4) .
Nd1 O3 2.338(4) .
Nd1 O3 2.376(4) 3_667
Nd1 N1 2.584(5) .
Nd1 N2 2.766(5) .
Nd1 Nd1 3.8867(6) 3_667
O3 C39 1.425(7) .
O3 Nd1 2.376(4) 3_667
O1 C7 1.333(7) .
O2 C22 1.328(7) .
C12 N2 1.482(7) .
C12 C13 1.533(8) .
C12 C8 1.546(9) .
C12 H18 1.0000 .
N2 C16 1.488(7) .
N2 C15 1.493(7) .
C11 N1 1.495(7) .
C11 C10 1.548(9) .
C11 H12A 0.9900 .
C11 H12B 0.9900 .
C6 C5 1.408(9) .
C6 C7 1.426(8) .
C6 C27 1.534(9) .
C20 C19 1.393(8) .
C20 C21 1.394(8) .
C20 H23 0.9500 .
C34 C31 1.530(9) .
C34 H32A 0.9800 .
C34 H32B 0.9800 .
C34 H32C 0.9800 .
N1 C8 1.494(7) .
N1 C1 1.501(7) .
C8 C9 1.552(8) .
C8 H5AA 1.0000 .
C30 C27 1.515(9) .
C30 H42A 0.9800 .
C30 H42B 0.9800 .
C30 H42C 0.9800 .
C13 C14 1.500(9) .
C13 H4AA 0.9900 .
C13 H4AB 0.9900 .
C7 C2 1.408(8) .
C39 C40 1.528(10) .
C39 C41 1.522(10) .
C39 H37 1.0000 .
C3 C4 1.385(10) .
C3 C2 1.397(8) .
C3 H1AA 0.9500 .
C27 C29 1.539(9) .
C27 C28 1.545(9) .
C4 C5 1.382(10) .
C4 C23 1.538(8) .
C41 H36A 0.9800 .
C41 H36B 0.9800 .
C41 H36C 0.9800 .
C22 C17 1.402(8) .
C22 C21 1.425(8) .
C21 C35 1.539(8) .
C9 C10 1.531(10) .
C9 H10A 0.9900 .
C9 H10B 0.9900 .
C18 C17 1.386(8) .
C18 C19 1.392(8) .
C18 H21 0.9500 .
C5 H5 0.9500 .
C16 C17 1.520(8) .
C16 H19A 0.9900 .
C16 H19B 0.9900 .
C1 C2 1.496(8) .
C1 H8A 0.9900 .
C1 H8B 0.9900 .
C19 C31 1.539(8) .
C15 C14 1.538(9) .
C15 H15A 0.9900 .
C15 H15B 0.9900 .
C14 H16A 0.9900 .
C14 H16B 0.9900 .
C35 C38 1.540(9) .
C35 C37 1.536(10) .
C35 C36 1.538(8) .
C23 C26 1.547(10) .
C23 C24 1.521(11) .
C23 C25 1.565(11) .
C31 C32 1.545(9) .
C31 C33 1.543(9) .
C36 H28A 0.9800 .
C36 H28B 0.9800 .
C36 H28C 0.9800 .
C32 H33A 0.9800 .
C32 H33B 0.9800 .
C32 H33C 0.9800 .
C38 H29A 0.9800 .
C38 H29B 0.9800 .
C38 H29C 0.9800 .
C37 H30A 0.9800 .
C37 H30B 0.9800 .
C37 H30C 0.9800 .
C33 H34A 0.9800 .
C33 H34B 0.9800 .
C33 H34C 0.9800 .
C10 H3AA 0.9900 .
C10 H3AB 0.9900 .
C28 H43A 0.9800 .
C28 H43B 0.9800 .
C28 H43C 0.9800 .
C29 H44A 0.9800 .
C29 H44B 0.9800 .
C29 H44C 0.9800 .
C40 H39A 0.9800 .
C40 H39B 0.9800 .
C40 H39C 0.9800 .
C25 H46A 0.9800 .
C25 H46B 0.9800 .
C25 H46C 0.9800 .
C43 C42 1.390(13) .
C43 C44 1.396(15) .
C43 H54 0.9500 .
C24 H47A 0.9800 .
C24 H47B 0.9800 .
C24 H47C 0.9800 .
C26 H48A 0.9800 .
C26 H48B 0.9800 .
C26 H48C 0.9800 .
C47 C42 1.369(16) .
C47 C46 1.391(16) .
C47 H50 0.9500 .
C46 C45 1.344(15) .
C46 H51 0.9500 .
C42 C48 1.490(16) .
C44 C45 1.375(15) .
C44 H53 0.9500 .
C45 H52 0.9500 .
C48 H55A 0.9800 .
C48 H55B 0.9800 .
C48 H55C 0.9800 .
C55 C49 1.45(2) .
C55 H2AA 0.9800 .
C55 H2AB 0.9800 .
C55 H2AC 0.9800 .
C52 C53 1.3900 .
C52 C51 1.3900 .
C52 H9 0.9500 .
C53 C54 1.3900 .
C53 H11 0.9500 .
C54 C49 1.3900 .
C54 H1 0.9500 .
C49 C50 1.3900 .
C50 C51 1.3900 .
C50 H56 0.9500 .
C51 H17 0.9500 .
C50A C49A 1.3900 .
C50A C51A 1.3900 .
C50A H9A 0.9500 .
C49A C54A 1.3900 .
C49A C55A 1.43(4) .
C54A C53A 1.3900 .
C54A H1A 0.9500 .
C53A C52A 1.3900 .
C53A H3A 0.9500 .
C52A C51A 1.3900 .
C52A H56A 0.9500 .
C51A H17A 0.9500 .
C55A H6AA 0.9800 .
C55A H6AB 0.9800 .
C55A H6AC 0.9800 .

loop_
_geom_torsion_atom_site_label_1
_geom_torsion_atom_site_label_2
_geom_torsion_atom_site_label_3
_geom_torsion_atom_site_label_4
_geom_torsion
_geom_torsion_site_symmetry_1
C13 C12 N2 C16 -156.4(5) .
C8 C12 N2 C16 73.8(6) .
C13 C12 N2 C15 -38.5(6) .
C8 C12 N2 C15 -168.3(5) .
C13 C12 N2 Nd1 99.2(4) .
C8 C12 N2 Nd1 -30.6(5) .
C10 C11 N1 C8 31.2(6) .
C10 C11 N1 C1 -85.3(6) .
C10 C11 N1 Nd1 157.5(4) .
C11 N1 C8 C12 84.9(6) .
C1 N1 C8 C12 -161.6(5) .
Nd1 N1 C8 C12 -40.7(6) .
C11 N1 C8 C9 -37.5(6) .
C1 N1 C8 C9 76.0(6) .
Nd1 N1 C8 C9 -163.1(4) .
N2 C12 C8 N1 48.7(7) .
C13 C12 C8 N1 -73.6(7) .
N2 C12 C8 C9 166.9(5) .
C13 C12 C8 C9 44.7(7) .
N2 C12 C13 C14 39.0(6) .
C8 C12 C13 C14 166.3(5) .
Nd1 O1 C7 C2 -35.9(9) .
Nd1 O1 C7 C6 142.9(5) .
C5 C6 C7 O1 -178.7(5) .
C27 C6 C7 O1 2.5(9) .
C5 C6 C7 C2 0.1(9) .
C27 C6 C7 C2 -178.7(5) .
Nd1 O3 C39 C40 -66.2(7) .
Nd1 O3 C39 C40 107.0(5) 3_667
Nd1 O3 C39 C41 55.2(8) .
Nd1 O3 C39 C41 -131.6(5) 3_667
C5 C6 C27 C30 3.6(9) .
C7 C6 C27 C30 -177.6(6) .
C5 C6 C27 C29 -116.6(6) .
C7 C6 C27 C29 62.2(8) .
C5 C6 C27 C28 124.0(7) .
C7 C6 C27 C28 -57.2(8) .
C2 C3 C4 C5 1.2(10) .
C2 C3 C4 C23 178.4(6) .
Nd1 O2 C22 C17 2.4(10) .
Nd1 O2 C22 C21 -178.4(4) .
C19 C20 C21 C22 -0.1(9) .
C19 C20 C21 C35 179.7(6) .
O2 C22 C21 C20 -179.3(5) .
C17 C22 C21 C20 -0.1(9) .
O2 C22 C21 C35 0.9(9) .
C17 C22 C21 C35 -179.9(6) .
N1 C8 C9 C10 29.9(7) .
C12 C8 C9 C10 -94.3(6) .
C3 C4 C5 C6 -0.1(10) .
C23 C4 C5 C6 -177.4(6) .
C7 C6 C5 C4 -0.6(10) .
C27 C6 C5 C4 178.3(6) .
C12 N2 C16 C17 160.7(5) .
C15 N2 C16 C17 45.6(7) .
Nd1 N2 C16 C17 -83.8(5) .
C19 C18 C17 C22 -0.4(9) .
C19 C18 C17 C16 179.4(5) .
O2 C22 C17 C18 179.6(5) .
C21 C22 C17 C18 0.3(9) .
O2 C22 C17 C16 -0.1(9) .
C21 C22 C17 C16 -179.4(5) .
N2 C16 C17 C18 -121.8(6) .
N2 C16 C17 C22 57.9(8) .
C11 N1 C1 C2 162.2(5) .
C8 N1 C1 C2 49.8(7) .
Nd1 N1 C1 C2 -75.8(5) .
C21 C20 C19 C18 0.1(9) .
C21 C20 C19 C31 -180.0(6) .
C17 C18 C19 C20 0.1(9) .
C17 C18 C19 C31 -179.8(6) .
C4 C3 C2 C7 -1.7(10) .
C4 C3 C2 C1 -179.3(6) .
O1 C7 C2 C3 179.8(5) .
C6 C7 C2 C3 1.0(9) .
O1 C7 C2 C1 -2.6(8) .
C6 C7 C2 C1 178.6(5) .
N1 C1 C2 C3 -118.7(6) .
N1 C1 C2 C7 63.7(7) .
C16 N2 C15 C14 143.6(5) .
C12 N2 C15 C14 23.4(6) .
Nd1 N2 C15 C14 -106.8(5) .
C12 C13 C14 C15 -24.0(6) .
N2 C15 C14 C13 1.0(7) .
C20 C21 C35 C38 -119.0(7) .
C22 C21 C35 C38 60.8(8) .
C20 C21 C35 C37 119.0(7) .
C22 C21 C35 C37 -61.2(8) .
C20 C21 C35 C36 -0.4(9) .
C22 C21 C35 C36 179.4(6) .
C3 C4 C23 C26 133.4(8) .
C5 C4 C23 C26 -49.5(10) .
C3 C4 C23 C24 -105.4(9) .
C5 C4 C23 C24 71.7(9) .
C3 C4 C23 C25 14.9(10) .
C5 C4 C23 C25 -167.9(7) .
C20 C19 C31 C34 121.2(7) .
C18 C19 C31 C34 -58.9(8) .
C20 C19 C31 C32 0.1(9) .
C18 C19 C31 C32 179.9(6) .
C20 C19 C31 C33 -119.7(7) .
C18 C19 C31 C33 60.2(8) .
C8 C9 C10 C11 -10.8(7) .
N1 C11 C10 C9 -12.2(7) .
C42 C47 C46 C45 3.8(17) .
C46 C47 C42 C43 -3.9(15) .
C46 C47 C42 C48 177.7(10) .
C44 C43 C42 C47 3.0(14) .
C44 C43 C42 C48 -178.5(9) .
C42 C43 C44 C45 -1.9(14) .
C47 C46 C45 C44 -2.7(17) .
C43 C44 C45 C46 1.9(16) .
C51 C52 C53 C54 0.0 .
C52 C53 C54 C49 0.0 .
C53 C54 C49 C50 0.0 .
C53 C54 C49 C55 -178.9(11) .
C54 C49 C50 C51 0.0 .
C55 C49 C50 C51 178.9(11) .
C49 C50 C51 C52 0.0 .
C53 C52 C51 C50 0.0 .
C51A C50A C49A C54A 0.0 .
C51A C50A C49A C55A 179.5(19) .
C50A C49A C54A C53A 0.0 .
C55A C49A C54A C53A -179.5(16) .
C49A C54A C53A C52A 0.0 .
C54A C53A C52A C51A 0.0 .
C53A C52A C51A C50A 0.0 .
C49A C50A C51A C52A 0.0 .
